data_7131665
loop_
_publ_author_name
'Wang, Baoxu'
'Hu, Zijing'
'Huang, Lu'
'Ren, Xiaorui'
'Gao, Qianwen'
'Wang, Xi'

_publ_section_title
;
 Polysulfide synthesis <i>via</i> visible-light-induced
 heteroarene-migratory dithiosulfonylation reaction.
;
_journal_issue 47
_journal_name_full 'Chemical communications (Cambridge, England)'
_journal_page_first 7247
_journal_page_last 7250
_journal_paper_doi 10.1039/d3cc01994b
_journal_volume 59
_journal_year 2023
_chemical_formula_moiety 'C14 N2 S'
_chemical_formula_sum 'C14 N2 S'
_chemical_formula_weight 228.22
_chemical_melting_point 388
_chemical_name_systematic 2-(5,5-dimethyl-4,5-dihydrothiophen-3-yl)-1-methyl-1H-benzo[d]imidazole
_space_group_crystal_system orthorhombic
_space_group_IT_number 61
_space_group_name_Hall '-P 2ac 2ab'
_space_group_name_H-M_alt 'P b c a'
_atom_sites_solution_primary dual
_audit_creation_date 2023-03-25
_audit_creation_method
;
Olex2 1.2
(compiled 2018.05.29 svn.r3508 for OlexSys, GUI svn.r5506)
;
_audit_update_record
;
2023-03-25 deposited with the CCDC.	2023-05-17 downloaded from the CCDC.
;
_cell_angle_alpha 90
_cell_angle_beta 90
_cell_angle_gamma 90
_cell_formula_units_Z 8
_cell_length_a 11.807(4)
_cell_length_b 10.063(3)
_cell_length_c 21.134(7)
_cell_measurement_reflns_used 9944
_cell_measurement_temperature 293(2)
_cell_measurement_theta_max 28.328
_cell_measurement_theta_min 2.834
_cell_volume 2511.0(14)
_computing_cell_refinement 'SAINT V8.38A (?, 2016)'
_computing_data_reduction 'SAINT V8.38A (?, 2016)'
_computing_molecular_graphics 'Olex2 (Dolomanov et al., 2009)'
_computing_publication_material 'Olex2 (Dolomanov et al., 2009)'
_computing_structure_refinement 'ShelXL (Sheldrick, 2015)'
_computing_structure_solution 'ShelXT (Sheldrick, 2015)'
_diffrn_ambient_temperature 150
_diffrn_measured_fraction_theta_full 0.997
_diffrn_measured_fraction_theta_max 0.995
_diffrn_measurement_device_type 'Bruker APEX-II CCD'
_diffrn_measurement_method '\f and \w scans'
_diffrn_radiation_type MoK\a
_diffrn_radiation_wavelength 0.71073
_diffrn_reflns_av_R_equivalents 0.0441
_diffrn_reflns_av_unetI/netI 0.0178
_diffrn_reflns_Laue_measured_fraction_full 0.997
_diffrn_reflns_Laue_measured_fraction_max 0.995
_diffrn_reflns_limit_h_max 15
_diffrn_reflns_limit_h_min -15
_diffrn_reflns_limit_k_max 13
_diffrn_reflns_limit_k_min -13
_diffrn_reflns_limit_l_max 28
_diffrn_reflns_limit_l_min -28
_diffrn_reflns_number 44554
_diffrn_reflns_point_group_measured_fraction_full 0.997
_diffrn_reflns_point_group_measured_fraction_max 0.995
_diffrn_reflns_theta_full 25.242
_diffrn_reflns_theta_max 28.332
_diffrn_reflns_theta_min 2.829
_exptl_absorpt_coefficient_mu 0.233
_exptl_absorpt_correction_T_max 0.7457
_exptl_absorpt_correction_T_min 0.5278
_exptl_absorpt_correction_type multi-scan
_exptl_absorpt_process_details
;
SADABS-2016/2 (Bruker,2016/2) was used for absorption correction.
wR2(int) was 0.1557 before and 0.0635 after correction.
The Ratio of minimum to maximum transmission is 0.7078.
The \l/2 correction factor is Not present.
;
_exptl_crystal_colour 'clear light colourless'
_exptl_crystal_colour_lustre clear
_exptl_crystal_colour_modifier light
_exptl_crystal_colour_primary colourless
_exptl_crystal_density_diffrn 1.207
_exptl_crystal_description block
_exptl_crystal_F_000 912
_exptl_crystal_recrystallization_method 'Re-crystallisation from solvent: Ethyl acetate and n-hexane'
_exptl_crystal_size_max 0.21
_exptl_crystal_size_mid 0.15
_exptl_crystal_size_min 0.12
_refine_diff_density_max 0.873
_refine_diff_density_min -0.273
_refine_diff_density_rms 0.115
_refine_ls_extinction_method none
_refine_ls_goodness_of_fit_ref 1.083
_refine_ls_hydrogen_treatment undef
_refine_ls_matrix_type full
_refine_ls_number_parameters 154
_refine_ls_number_reflns 3108
_refine_ls_number_restraints 0
_refine_ls_restrained_S_all 1.083
_refine_ls_R_factor_all 0.0706
_refine_ls_R_factor_gt 0.0662
_refine_ls_shift/su_max 0.000
_refine_ls_shift/su_mean 0.000
_refine_ls_structure_factor_coef Fsqd
_refine_ls_weighting_details 'w=1/[\s^2^(Fo^2^)+(0.1561P)^2^+3.2388P] where P=(Fo^2^+2Fc^2^)/3'
_refine_ls_weighting_scheme calc
_refine_ls_wR_factor_gt 0.2314
_refine_ls_wR_factor_ref 0.2379
_reflns_Friedel_coverage 0.000
_reflns_number_gt 2810
_reflns_number_total 3108
_reflns_threshold_expression 'I > 2\s(I)'
_cod_data_source_file d3cc01994b2.cif
_cod_data_source_block 2023032402_0m
_cod_depositor_comments 'Adding full bibliography for 7131664--7131665.cif.'
_cod_original_cell_volume 2511.1(14)
_cod_database_code 7131665
_shelx_shelxl_version_number 2018/3
_shelx_space_group_comment
;
The symmetry employed for this shelxl refinement is uniquely defined
by the following loop, which should always be used as a source of
symmetry information in preference to the above space-group names.
They are only intended as comments.
;
_olex2_refinement_description
;

;
_olex2_submission_special_instructions 'No special instructions were received'

loop_
_space_group_symop_operation_xyz
'x, y, z'
'-x+1/2, -y, z+1/2'
'-x, y+1/2, -z+1/2'
'x+1/2, -y+1/2, -z'
'-x, -y, -z'
'x-1/2, y, -z-1/2'
'x, -y-1/2, z-1/2'
'-x-1/2, y-1/2, z'

loop_
_atom_site_label
_atom_site_type_symbol
_atom_site_fract_x
_atom_site_fract_y
_atom_site_fract_z
_atom_site_U_iso_or_equiv
_atom_site_adp_type
_atom_site_occupancy
_atom_site_site_symmetry_order
_atom_site_calc_flag
_atom_site_refinement_flags_posn
_atom_site_refinement_flags_adp
_atom_site_refinement_flags_occupancy
_atom_site_disorder_assembly
_atom_site_disorder_group
S001 S 0.35517(6) -0.00291(5) 0.70490(3) 0.0264(3) Uani 1 1 d . . . . .
N002 N 0.19282(16) 0.2839(2) 0.54760(9) 0.0205(4) Uani 1 1 d . . . . .
N003 N 0.37379(17) 0.3559(2) 0.54189(9) 0.0220(4) Uani 1 1 d . . . . .
C004 C 0.33482(19) 0.1951(2) 0.62558(10) 0.0200(4) Uani 1 1 d . . . . .
C005 C 0.30095(18) 0.2772(2) 0.57187(11) 0.0195(5) Uani 1 1 d . . . . .
C006 C 0.43447(19) 0.2348(2) 0.66627(11) 0.0224(5) Uani 1 1 d . . . . .
C007 C 0.31048(19) 0.4160(2) 0.49438(11) 0.0213(5) Uani 1 1 d . . . . .
C008 C 0.19719(19) 0.3728(2) 0.49792(11) 0.0216(5) Uani 1 1 d . . . . .
C009 C 0.42985(19) 0.1523(2) 0.72790(11) 0.0217(5) Uani 1 1 d . . . . .
C00A C 0.2917(2) 0.0749(2) 0.64028(11) 0.0237(5) Uani 1 1 d . . . . .
C00B C 0.08849(19) 0.2241(3) 0.57212(12) 0.0260(5) Uani 1 1 d . . . . .
C00C C 0.1130(2) 0.4204(3) 0.45726(11) 0.0271(5) Uani 1 1 d . . . . .
C00D C 0.3436(2) 0.5096(2) 0.44889(13) 0.0262(6) Uani 1 1 d . . . . .
C00E C 0.3595(2) 0.2229(3) 0.77838(13) 0.0303(6) Uani 1 1 d . . . . .
C00F C 0.5479(2) 0.1181(3) 0.75337(13) 0.0308(6) Uani 1 1 d . . . . .
C00G C 0.2598(2) 0.5575(3) 0.40826(12) 0.0308(6) Uani 1 1 d . . . . .
C00H C 0.1465(2) 0.5129(3) 0.41270(14) 0.0306(6) Uani 1 1 d . . . . .

loop_
_atom_site_aniso_label
_atom_site_aniso_U_11
_atom_site_aniso_U_22
_atom_site_aniso_U_33
_atom_site_aniso_U_23
_atom_site_aniso_U_13
_atom_site_aniso_U_12
S001 0.0332(4) 0.0166(4) 0.0294(4) 0.00223(19) -0.0069(2) -0.0026(2)
N002 0.0186(9) 0.0234(9) 0.0193(9) -0.0017(7) -0.0010(6) -0.0003(7)
N003 0.0214(9) 0.0220(10) 0.0226(9) 0.0020(7) -0.0008(7) -0.0002(7)
C004 0.0211(9) 0.0189(10) 0.0201(10) -0.0020(8) -0.0011(8) -0.0003(8)
C005 0.0188(10) 0.0194(10) 0.0201(10) -0.0031(8) -0.0009(7) 0.0007(7)
C006 0.0223(10) 0.0218(10) 0.0231(11) 0.0010(8) -0.0037(8) -0.0030(8)
C007 0.0220(10) 0.0220(11) 0.0200(10) -0.0019(8) -0.0009(8) 0.0012(8)
C008 0.0227(11) 0.0221(11) 0.0199(10) -0.0026(8) -0.0005(8) 0.0013(8)
C009 0.0245(10) 0.0189(10) 0.0219(10) -0.0010(8) -0.0049(8) -0.0015(8)
C00A 0.0268(11) 0.0192(10) 0.0252(11) -0.0011(8) -0.0047(9) -0.0020(8)
C00B 0.0194(10) 0.0310(12) 0.0277(12) 0.0005(9) 0.0016(8) -0.0025(9)
C00C 0.0257(11) 0.0319(13) 0.0236(11) -0.0017(9) -0.0051(9) 0.0030(9)
C00D 0.0291(12) 0.0274(13) 0.0221(12) 0.0021(8) 0.0010(9) -0.0001(9)
C00E 0.0387(14) 0.0275(12) 0.0247(12) -0.0039(10) 0.0024(10) 0.0018(10)
C00F 0.0297(12) 0.0280(12) 0.0346(13) -0.0015(10) -0.0135(10) 0.0034(9)
C00G 0.0382(13) 0.0293(13) 0.0250(12) 0.0045(9) -0.0015(10) 0.0035(10)
C00H 0.0326(14) 0.0339(14) 0.0254(13) 0.0017(10) -0.0046(9) 0.0066(10)

loop_
_atom_type_symbol
_atom_type_description
_atom_type_scat_dispersion_real
_atom_type_scat_dispersion_imag
_atom_type_scat_source
C C 0.0033 0.0016 'International Tables Vol C Tables 4.2.6.8 and 6.1.1.4'
N N 0.0061 0.0033 'International Tables Vol C Tables 4.2.6.8 and 6.1.1.4'
S S 0.1246 0.1234 'International Tables Vol C Tables 4.2.6.8 and 6.1.1.4'

loop_
_geom_angle_atom_site_label_1
_geom_angle_atom_site_label_2
_geom_angle_atom_site_label_3
_geom_angle
_geom_angle_site_symmetry_1
_geom_angle_site_symmetry_3
_geom_angle_publ_flag
C00A S001 C009 91.82(11) . . ?
C005 N002 C008 106.26(18) . . ?
C005 N002 C00B 128.9(2) . . ?
C008 N002 C00B 124.49(19) . . ?
C005 N003 C007 104.80(19) . . ?
C005 C004 C006 120.42(19) . . ?
C00A C004 C005 125.7(2) . . ?
C00A C004 C006 113.6(2) . . ?
N002 C005 C004 124.8(2) . . ?
N003 C005 N002 113.2(2) . . ?
N003 C005 C004 122.0(2) . . ?
C004 C006 C009 108.07(18) . . ?
N003 C007 C008 109.7(2) . . ?
N003 C007 C00D 129.6(2) . . ?
C00D C007 C008 120.6(2) . . ?
N002 C008 C007 106.0(2) . . ?
N002 C008 C00C 131.5(2) . . ?
C00C C008 C007 122.5(2) . . ?
C006 C009 S001 104.35(15) . . ?
C00E C009 S001 108.39(17) . . ?
C00E C009 C006 111.0(2) . . ?
C00E C009 C00F 110.7(2) . . ?
C00F C009 S001 109.53(16) . . ?
C00F C009 C006 112.6(2) . . ?
C004 C00A S001 114.86(18) . . ?
C00H C00C C008 116.5(2) . . ?
C00G C00D C007 117.2(2) . . ?
C00D C00G C00H 121.3(2) . . ?
C00C C00H C00G 122.0(2) . . ?

loop_
_geom_bond_atom_site_label_1
_geom_bond_atom_site_label_2
_geom_bond_distance
_geom_bond_site_symmetry_2
_geom_bond_publ_flag
S001 C009 1.858(2) . ?
S001 C00A 1.744(2) . ?
N002 C005 1.378(3) . ?
N002 C008 1.381(3) . ?
N002 C00B 1.465(3) . ?
N003 C005 1.329(3) . ?
N003 C007 1.391(3) . ?
C004 C005 1.460(3) . ?
C004 C006 1.511(3) . ?
C004 C00A 1.349(3) . ?
C006 C009 1.545(3) . ?
C007 C008 1.408(3) . ?
C007 C00D 1.401(3) . ?
C008 C00C 1.399(3) . ?
C009 C00E 1.528(3) . ?
C009 C00F 1.533(3) . ?
C00C C00H 1.382(4) . ?
C00D C00G 1.395(4) . ?
C00G C00H 1.414(4) . ?
